data_7008644
loop_
_publ_author_name
'Braga, Dario'
'Polito, Marco'
'Giaffreda, Stefano L.'
'Grepioni, Fabrizia'

_publ_section_title
;
 Novel organometallic building blocks for molecular crystal
 engineering. Part 4. Synthesis and characterization of mono- and
 bis-amido derivatives of [Co(III)(eta5-C5H4COOH)2]+ and their
 utilization as ligands.
;
_journal_issue 16
_journal_name_full 'Dalton transactions (Cambridge, England : 2003)'
_journal_page_first 2766
_journal_page_last 2773
_journal_paper_doi 10.1039/b505521k
_journal_year 2005
_chemical_formula_sum 'C24 H16 Cl8 Co3 O4'
_chemical_formula_weight 828.76
_chemical_name_systematic
;
?
;
_space_group_IT_number 88
_symmetry_cell_setting tetragonal
_symmetry_space_group_name_Hall '-I 4ad'
_symmetry_space_group_name_H-M 'I 41/a :2'
_atom_sites_solution_hydrogens geom
_atom_sites_solution_primary direct
_atom_sites_solution_secondary difmap
_audit_creation_method SHELXL-97
_cell_angle_alpha 90.00
_cell_angle_beta 90.00
_cell_angle_gamma 90.00
_cell_formula_units_Z 8
_cell_length_a 13.8550(10)
_cell_length_b 13.8550(10)
_cell_length_c 29.570(9)
_cell_measurement_temperature 293(2)
_cell_volume 5676.3(18)
_computing_structure_refinement 'SHELXL-97 (Sheldrick, 1997)'
_computing_structure_solution 'SHELXS-97 (Sheldrick, 1990)'
_diffrn_ambient_temperature 293(2)
_diffrn_measured_fraction_theta_full 0.992
_diffrn_measured_fraction_theta_max 0.992
_diffrn_radiation_monochromator graphite
_diffrn_radiation_source 'fine-focus sealed tube'
_diffrn_radiation_type MoK\a
_diffrn_radiation_wavelength 0.71073
_diffrn_reflns_av_R_equivalents 0.0825
_diffrn_reflns_av_sigmaI/netI 0.0201
_diffrn_reflns_limit_h_max 16
_diffrn_reflns_limit_h_min 0
_diffrn_reflns_limit_k_max 16
_diffrn_reflns_limit_k_min 0
_diffrn_reflns_limit_l_max 35
_diffrn_reflns_limit_l_min 0
_diffrn_reflns_number 2702
_diffrn_reflns_theta_full 24.98
_diffrn_reflns_theta_max 24.98
_diffrn_reflns_theta_min 3.45
_exptl_absorpt_coefficient_mu 2.519
_exptl_absorpt_correction_T_max 1.000
_exptl_absorpt_correction_T_min 0.899
_exptl_absorpt_correction_type psi-scan
_exptl_crystal_density_diffrn 1.940
_exptl_crystal_density_method 'not measured'
_exptl_crystal_F_000 3272
_exptl_crystal_size_max 0.28
_exptl_crystal_size_mid 0.22
_exptl_crystal_size_min 0.20
_refine_diff_density_max 0.888
_refine_diff_density_min -0.629
_refine_diff_density_rms 0.113
_refine_ls_extinction_coef 0.0016(2)
_refine_ls_extinction_expression Fc^*^=kFc[1+0.001xFc^2^\l^3^/sin(2\q)]^-1/4^
_refine_ls_extinction_method SHELXL
_refine_ls_goodness_of_fit_ref 1.043
_refine_ls_hydrogen_treatment mixed
_refine_ls_matrix_type full
_refine_ls_number_parameters 172
_refine_ls_number_reflns 2482
_refine_ls_number_restraints 0
_refine_ls_restrained_S_all 1.043
_refine_ls_R_factor_all 0.0490
_refine_ls_R_factor_gt 0.0442
_refine_ls_shift/su_max 0.010
_refine_ls_shift/su_mean 0.003
_refine_ls_structure_factor_coef Fsqd
_refine_ls_weighting_details 'calc w=1/[\s^2^(Fo^2^)+(0.0904P)^2^+13.1624P] where P=(Fo^2^+2Fc^2^)/3'
_refine_ls_weighting_scheme calc
_refine_ls_wR_factor_gt 0.1229
_refine_ls_wR_factor_ref 0.1273
_reflns_number_gt 2211
_reflns_number_total 2482
_reflns_threshold_expression >2sigma(I)
_cod_data_source_file b505521k.txt
_cod_data_source_block 7_2[Co(C5H4-COCl)2]+_[CoCl4]2-
_cod_depositor_comments
;
The following automatic conversions were performed:
'_symmetry_cell_setting' value 'Tetragonal' changed to 'tetragonal'
according to '/home/saulius/struct/CIF-dictionaries/cif_core.dic'
dictionary named 'cif_core.dic' version 2.4.1 from
2010-06-29.

'_exptl_absorpt_correction_type' value 'Psi-scan' changed to
'psi-scan' according to
'/home/saulius/struct/CIF-dictionaries/cif_core.dic' dictionary named
'cif_core.dic' version 2.4.1 from 2010-06-29.

Automatic conversion script
Id: cif_fix_enum 1527 2010-12-29 10:47:43Z saulius 
;
_cod_original_sg_symbol_H-M I4(1)/a
_cod_database_code 7008644

loop_
_symmetry_equiv_pos_as_xyz
'x, y, z'
'-x+1/2, -y, z+1/2'
'-y+3/4, x+1/4, z+1/4'
'y+3/4, -x+3/4, z+3/4'
'x+1/2, y+1/2, z+1/2'
'-x+1, -y+1/2, z+1'
'-y+5/4, x+3/4, z+3/4'
'y+5/4, -x+5/4, z+5/4'
'-x, -y, -z'
'x-1/2, y, -z-1/2'
'y-3/4, -x-1/4, -z-1/4'
'-y-3/4, x-3/4, -z-3/4'
'-x+1/2, -y+1/2, -z+1/2'
'x, y+1/2, -z'
'y-1/4, -x+1/4, -z+1/4'
'-y-1/4, x-1/4, -z-1/4'

loop_
_atom_site_label
_atom_site_type_symbol
_atom_site_fract_x
_atom_site_fract_y
_atom_site_fract_z
_atom_site_U_iso_or_equiv
_atom_site_adp_type
_atom_site_occupancy
_atom_site_symmetry_multiplicity
_atom_site_calc_flag
_atom_site_refinement_flags
_atom_site_disorder_assembly
_atom_site_disorder_group
Co1 Co 0.19970(3) 0.50805(3) 0.098085(15) 0.0272(2) Uani 1 1 d . A .
C1 C 0.21791(18) 0.36333(19) 0.09629(8) 0.0396(9) Uani 1 1 d G A .
H1 H 0.2548 0.3268 0.1162 0.048 Uiso 1 1 calc R . .
C2 C 0.11842(18) 0.3856(2) 0.10118(9) 0.0447(10) Uani 1 1 d G . .
H2 H 0.0787 0.3662 0.1249 0.054 Uiso 1 1 calc R . .
C3 C 0.09015(17) 0.4427(2) 0.06356(11) 0.0512(11) Uani 1 1 d G . .
H3 H 0.0287 0.4672 0.0583 0.061 Uiso 1 1 calc R . .
C4 C 0.1722(2) 0.4557(2) 0.03542(8) 0.0548(13) Uani 1 1 d G A .
H4 H 0.1739 0.4903 0.0085 0.066 Uiso 1 1 calc R . .
C5 C 0.25113(17) 0.4066(2) 0.05565(9) 0.0408(9) Uani 1 1 d G . .
C6A C 0.3417(5) 0.4129(5) 0.0330(2) 0.0582(16) Uani 0.80 1 d P A 1
Cl1 Cl 0.42823(14) 0.34835(17) 0.06186(7) 0.0757(6) Uani 0.80 1 d P A 1
O1 O 0.3717(5) 0.4528(4) -0.00046(14) 0.0770(18) Uani 0.80 1 d P A 1
C6B C 0.3679(11) 0.3813(10) 0.0534(5) 0.010(3) Uiso 0.20 1 d P A 2
O1B O 0.379(3) 0.322(4) 0.0700(16) 0.169(18) Uiso 0.20 1 d P A 2
Cl1B Cl 0.4150(5) 0.4526(5) 0.0086(3) 0.0451(16) Uiso 0.20 1 d P A 2
C7 C 0.28440(19) 0.5626(2) 0.14743(8) 0.0415(9) Uani 1 1 d G . .
H7 H 0.3335 0.5302 0.1625 0.050 Uiso 1 1 calc R A .
C8 C 0.1860(2) 0.5667(2) 0.16078(8) 0.0539(12) Uani 1 1 d G A .
H8 H 0.1594 0.5373 0.1862 0.065 Uiso 1 1 calc R . .
C9 C 0.13546(14) 0.6234(2) 0.12856(10) 0.0501(11) Uani 1 1 d G A .
H9 H 0.0699 0.6378 0.1291 0.060 Uiso 1 1 calc R . .
C10 C 0.20257(18) 0.65444(18) 0.09531(8) 0.0390(9) Uani 1 1 d G A .
H10 H 0.1887 0.6927 0.0703 0.047 Uiso 1 1 calc R . .
C11 C 0.29462(15) 0.61688(19) 0.10697(8) 0.0327(8) Uani 1 1 d G A .
C12 C 0.3848(3) 0.6309(3) 0.08359(15) 0.0447(10) Uani 1 1 d . . .
O2 O 0.4600(3) 0.6012(3) 0.09473(15) 0.0763(12) Uani 1 1 d . A .
Cl2 Cl 0.37487(12) 0.69945(13) 0.03411(6) 0.0871(5) Uani 1 1 d . A .
Co2 Co 0.5000 0.2500 0.23600(2) 0.0271(2) Uani 1 2 d S . .
Cl3 Cl 0.42654(7) 0.13611(7) 0.27876(3) 0.0401(3) Uani 1 1 d . . .
Cl4 Cl 0.39088(6) 0.32722(7) 0.19131(3) 0.0381(3) Uani 1 1 d . . .

loop_
_atom_site_aniso_label
_atom_site_aniso_U_11
_atom_site_aniso_U_22
_atom_site_aniso_U_33
_atom_site_aniso_U_23
_atom_site_aniso_U_13
_atom_site_aniso_U_12
Co1 0.0341(3) 0.0261(3) 0.0215(3) -0.00068(17) -0.00434(17) -0.00213(18)
C1 0.050(2) 0.0243(17) 0.044(2) 0.0025(15) -0.0018(18) 0.0009(15)
C2 0.045(2) 0.032(2) 0.057(3) -0.0039(18) 0.0039(19) -0.0107(17)
C3 0.048(2) 0.042(2) 0.064(3) -0.018(2) -0.023(2) -0.0016(19)
C4 0.100(4) 0.039(2) 0.0254(19) -0.0070(16) -0.020(2) -0.007(2)
C5 0.054(2) 0.036(2) 0.033(2) -0.0127(16) 0.0083(17) -0.0082(17)
C6A 0.057(4) 0.061(4) 0.057(4) -0.024(3) 0.003(3) 0.003(3)
Cl1 0.0556(10) 0.1048(15) 0.0667(11) 0.0042(10) -0.0059(8) 0.0300(10)
O1 0.128(6) 0.086(4) 0.017(2) 0.021(2) 0.032(3) 0.005(4)
C7 0.051(2) 0.043(2) 0.030(2) -0.0068(16) -0.0153(17) -0.0062(18)
C8 0.070(3) 0.063(3) 0.029(2) -0.016(2) 0.005(2) -0.020(2)
C9 0.042(2) 0.049(2) 0.060(3) -0.024(2) 0.006(2) -0.0008(19)
C10 0.039(2) 0.0262(18) 0.052(2) -0.0049(16) -0.0101(17) -0.0009(15)
C11 0.0364(19) 0.0277(17) 0.0340(19) -0.0030(14) -0.0106(15) -0.0012(14)
C12 0.036(2) 0.044(2) 0.053(2) 0.0019(19) -0.0056(18) -0.0033(17)
O2 0.0381(18) 0.108(3) 0.083(3) 0.012(2) -0.0064(17) 0.0107(19)
Cl2 0.0745(9) 0.1015(12) 0.0852(10) 0.0480(9) 0.0083(8) -0.0166(8)
Co2 0.0288(4) 0.0323(4) 0.0202(4) 0.000 0.000 -0.0022(2)
Cl3 0.0422(5) 0.0422(5) 0.0358(5) 0.0104(4) 0.0038(4) -0.0056(4)
Cl4 0.0351(5) 0.0470(5) 0.0321(5) 0.0076(4) -0.0063(3) -0.0009(4)

loop_
_atom_type_symbol
_atom_type_description
_atom_type_scat_dispersion_real
_atom_type_scat_dispersion_imag
_atom_type_scat_source
C C 0.0033 0.0016 'International Tables Vol C Tables 4.2.6.8 and 6.1.1.4'
H H 0.0000 0.0000 'International Tables Vol C Tables 4.2.6.8 and 6.1.1.4'
Cl Cl 0.1484 0.1585 'International Tables Vol C Tables 4.2.6.8 and 6.1.1.4'
Co Co 0.3494 0.9721 'International Tables Vol C Tables 4.2.6.8 and 6.1.1.4'
O O 0.0106 0.0060 'International Tables Vol C Tables 4.2.6.8 and 6.1.1.4'

loop_
_geom_angle_atom_site_label_1
_geom_angle_atom_site_label_2
_geom_angle_atom_site_label_3
_geom_angle
_geom_angle_site_symmetry_1
_geom_angle_site_symmetry_3
_geom_angle_publ_flag
C5 Co1 C1 41.2 . . ?
C5 Co1 C11 111.83(10) . . ?
C1 Co1 C11 131.54(10) . . ?
C5 Co1 C7 120.39(11) . . ?
C1 Co1 C7 108.54(10) . . ?
C11 Co1 C7 41.2 . . ?
C5 Co1 C4 41.2 . . ?
C1 Co1 C4 69.17(6) . . ?
C11 Co1 C4 120.62(11) . . ?
C7 Co1 C4 154.73(13) . . ?
C5 Co1 C10 131.66(11) . . ?
C1 Co1 C10 170.87(11) . . ?
C11 Co1 C10 41.1 . . ?
C7 Co1 C10 69.13(6) . . ?
C4 Co1 C10 108.93(10) . . ?
C5 Co1 C8 151.64(12) . . ?
C1 Co1 C8 115.59(11) . . ?
C11 Co1 C8 69.11(6) . . ?
C7 Co1 C8 41.0 . . ?
C4 Co1 C8 163.64(13) . . ?
C10 Co1 C8 68.87(6) . . ?
C5 Co1 C9 167.54(12) . . ?
C1 Co1 C9 147.50(11) . . ?
C11 Co1 C9 68.98(6) . . ?
C7 Co1 C9 68.95(6) . . ?
C4 Co1 C9 127.05(12) . . ?
C10 Co1 C9 40.8 . . ?
C8 Co1 C9 40.81(5) . . ?
C5 Co1 C2 69.08(6) . . ?
C1 Co1 C2 40.9 . . ?
C11 Co1 C2 167.45(11) . . ?
C7 Co1 C2 126.89(11) . . ?
C4 Co1 C2 68.84(6) . . ?
C10 Co1 C2 147.57(11) . . ?
C8 Co1 C2 103.89(11) . . ?
C9 Co1 C2 113.04(10) . . ?
C5 Co1 C3 69.02(6) . . ?
C1 Co1 C3 68.88(6) . . ?
C11 Co1 C3 151.80(11) . . ?
C7 Co1 C3 163.67(13) . . ?
C4 Co1 C3 40.9 . . ?
C10 Co1 C3 115.95(10) . . ?
C8 Co1 C3 124.34(12) . . ?
C9 Co1 C3 104.13(10) . . ?
C2 Co1 C3 40.7 . . ?
C2 C1 C5 108.0 . . ?
C2 C1 Co1 70.16(10) . . ?
C5 C1 Co1 69.12(10) . . ?
C3 C2 C1 108.0 . . ?
C3 C2 Co1 69.74(10) . . ?
C1 C2 Co1 68.90(10) . . ?
C2 C3 C4 108.0 . . ?
C2 C3 Co1 69.52(10) . . ?
C4 C3 Co1 69.00(10) . . ?
C3 C4 C5 108.0 . . ?
C3 C4 Co1 70.13(10) . . ?
C5 C4 Co1 68.96(10) . . ?
C4 C5 C1 108.0 . . ?
C4 C5 C6A 116.8(4) . . ?
C1 C5 C6A 135.2(4) . . ?
C4 C5 C6B 146.8(6) . . ?
C1 C5 C6B 105.1(6) . . ?
C6A C5 C6B 30.1(5) . . ?
C4 C5 Co1 69.88(10) . . ?
C1 C5 Co1 69.68(10) . . ?
C6A C5 Co1 124.2(3) . . ?
C6B C5 Co1 121.2(5) . . ?
O1 C6A C5 135.7(7) . . ?
O1 C6A Cl1 113.9(6) . . ?
C5 C6A Cl1 110.3(5) . . ?
O1B C6B C5 108(3) . . ?
O1B C6B Cl1B 142(3) . . ?
C5 C6B Cl1B 105.6(10) . . ?
C8 C7 C11 108.0 . . ?
C8 C7 Co1 69.99(10) . . ?
C11 C7 Co1 69.35(10) . . ?
C9 C8 C7 108.0 . . ?
C9 C8 Co1 69.84(10) . . ?
C7 C8 Co1 68.98(10) . . ?
C10 C9 C8 108.0 . . ?
C10 C9 Co1 69.23(10) . . ?
C8 C9 Co1 69.34(10) . . ?
C11 C10 C9 108.0 . . ?
C11 C10 Co1 69.00(10) . . ?
C9 C10 Co1 69.93(10) . . ?
C10 C11 C7 108.0 . . ?
C10 C11 C12 127.8(2) . . ?
C7 C11 C12 124.2(2) . . ?
C10 C11 Co1 69.93(10) . . ?
C7 C11 Co1 69.47(10) . . ?
C12 C11 Co1 127.1(2) . . ?
O2 C12 C11 126.2(4) . . ?
O2 C12 Cl2 119.8(4) . . ?
C11 C12 Cl2 114.0(3) . . ?
Cl3 Co2 Cl3 112.09(6) . 6_554 ?
Cl3 Co2 Cl4 110.70(3) . . ?
Cl3 Co2 Cl4 107.18(4) 6_554 . ?
Cl3 Co2 Cl4 107.18(3) . 6_554 ?
Cl3 Co2 Cl4 110.70(3) 6_554 6_554 ?
Cl4 Co2 Cl4 108.99(6) . 6_554 ?

loop_
_geom_bond_atom_site_label_1
_geom_bond_atom_site_label_2
_geom_bond_distance
_geom_bond_site_symmetry_2
_geom_bond_publ_flag
Co1 C5 2.014(3) . ?
Co1 C1 2.022(3) . ?
Co1 C11 2.018(3) . ?
Co1 C7 2.020(3) . ?
Co1 C4 2.026(3) . ?
Co1 C10 2.030(3) . ?
Co1 C8 2.033(3) . ?
Co1 C9 2.040(3) . ?
Co1 C2 2.038(3) . ?
Co1 C3 2.041(3) . ?
C1 C2 1.4200 . ?
C1 C5 1.4200 . ?
C2 C3 1.4200 . ?
C3 C4 1.4200 . ?
C4 C5 1.4200 . ?
C5 C6A 1.426(7) . ?
C5 C6B 1.657(16) . ?
C6A O1 1.206(9) . ?
C6A Cl1 1.722(8) . ?
C6B O1B 0.97(5) . ?
C6B Cl1B 1.777(17) . ?
C7 C8 1.4200 . ?
C7 C11 1.4200 . ?
C8 C9 1.4200 . ?
C9 C10 1.4200 . ?
C10 C11 1.4200 . ?
C11 C12 1.441(5) . ?
C12 O2 1.168(6) . ?
C12 Cl2 1.750(5) . ?
Co2 Cl3 2.2638(10) . ?
Co2 Cl3 2.2638(10) 6_554 ?
Co2 Cl4 2.2752(10) . ?
Co2 Cl4 2.2752(10) 6_554 ?
